data_4508922
loop_
_publ_author_name
'Eppel, Sagi'
'Bernstein, Joel'

_publ_section_title
;
 Statistics-Based Design of Multicomponent Molecular Crystals with the
 Three-Center Hydrogen Bond
;
_journal_issue 4
_journal_name_full 'Crystal Growth &amp; Design'
_journal_page_first 1683
_journal_paper_doi 10.1021/cg8002788
_journal_volume 9
_journal_year 2009
_chemical_formula_moiety 'C10 O8 H4, 2(Br N C6 H7)'
_chemical_formula_sum 'C22 H18 Br2 N2 O8'
_chemical_formula_weight 598.20
_chemical_name_systematic '1,2,4,5 benzoictetracarboxlic acid   , 4 bromoaniline'
_space_group_IT_number 12
_symmetry_cell_setting monoclinic
_symmetry_Int_Tables_number 12
_symmetry_space_group_name_Hall '-I 2y'
_symmetry_space_group_name_H-M 'I 1 2/m 1'
_atom_sites_solution_hydrogens geom
_atom_sites_solution_primary direct
_atom_sites_solution_secondary difmap
_audit_creation_method SHELXL-97
_cell_angle_alpha 90.00
_cell_angle_beta 92.688(7)
_cell_angle_gamma 90.00
_cell_formula_units_Z 2
_cell_length_a 3.8623(16)
_cell_length_b 9.206(4)
_cell_length_c 30.164(12)
_cell_measurement_temperature 298(2)
_cell_volume 1071.3(8)
_computing_structure_refinement 'SHELXL-97 (Sheldrick, 1997)'
_computing_structure_solution 'SHELXS-97 (Sheldrick, 1990)'
_diffrn_ambient_temperature 298(2)
_diffrn_measured_fraction_theta_full 'ACTA 50'
_diffrn_measured_fraction_theta_max 0.859
_diffrn_radiation_monochromator graphite
_diffrn_radiation_probe x-ray
_diffrn_radiation_type MoK\a
_diffrn_radiation_wavelength 0.71073
_diffrn_reflns_av_R_equivalents 0.1345
_diffrn_reflns_av_sigmaI/netI 0.0853
_diffrn_reflns_limit_h_max 4
_diffrn_reflns_limit_h_min -3
_diffrn_reflns_limit_k_max 11
_diffrn_reflns_limit_k_min -12
_diffrn_reflns_limit_l_max 39
_diffrn_reflns_limit_l_min -38
_diffrn_reflns_number 3233
_diffrn_reflns_theta_full 'ACTA 50'
_diffrn_reflns_theta_max 28.32
_diffrn_reflns_theta_min 1.35
_diffrn_source 'fine-focus sealed tube'
_exptl_absorpt_coefficient_mu 3.839
_exptl_absorpt_correction_T_max 0.622
_exptl_absorpt_correction_T_min 0.085
_exptl_absorpt_correction_type psi-scan
_exptl_crystal_colour colorless
_exptl_crystal_density_diffrn 1.854
_exptl_crystal_density_method 'not measured'
_exptl_crystal_description plate
_exptl_crystal_F_000 596
_exptl_crystal_recrystallization_method 'water + acetone'
_exptl_crystal_size_max 0.8
_exptl_crystal_size_mid 0.7
_exptl_crystal_size_min 0.15
_refine_diff_density_max 1.692
_refine_diff_density_min -0.957
_refine_diff_density_rms 0.173
_refine_ls_extinction_method none
_refine_ls_goodness_of_fit_ref 1.071
_refine_ls_hydrogen_treatment mixed
_refine_ls_matrix_type full
_refine_ls_number_parameters 106
_refine_ls_number_reflns 1216
_refine_ls_number_restraints 4
_refine_ls_restrained_S_all 1.070
_refine_ls_R_factor_all 0.0864
_refine_ls_R_factor_gt 0.0788
_refine_ls_shift/su_max 0.000
_refine_ls_shift/su_mean 0.000
_refine_ls_structure_factor_coef Fsqd
_refine_ls_weighting_details 'calc w=1/[\s^2^(Fo^2^)+(0.1238P)^2^+7.3389P] where P=(Fo^2^+2Fc^2^)/3'
_refine_ls_weighting_scheme calc
_refine_ls_wR_factor_gt 0.2182
_refine_ls_wR_factor_ref 0.2251
_reflns_number_gt 1050
_reflns_number_total 1216
_reflns_threshold_expression >2sigma(I)
_cod_data_source_file cg8002788sup1.cif
_cod_data_source_block V
_cod_depositor_comments
;

2021-04-16
Z value and formula fixed to values more according to usual
chemical conventions.                 miguel
;
_cod_original_formula_sum 'C11 H9 Br N O4'
_cod_original_formula_weight 299.10
_cod_original_formula_moiety C5O4H2,Br1N1C6H7
_cod_original_formula_units_Z 4
_cod_original_cell_volume 1071.3(7)
_cod_original_sg_symbol_H-M 'I 2/m'
_cod_database_code 4508922

loop_
_symmetry_equiv_pos_as_xyz
'x, y, z'
'-x, y, -z'
'x+1/2, y+1/2, z+1/2'
'-x+1/2, y+1/2, -z+1/2'
'-x, -y, -z'
'x, -y, z'
'-x+1/2, -y+1/2, -z+1/2'
'x+1/2, -y+1/2, z+1/2'

loop_
_atom_site_label
_atom_site_type_symbol
_atom_site_fract_x
_atom_site_fract_y
_atom_site_fract_z
_atom_site_U_iso_or_equiv
_atom_site_adp_type
_atom_site_occupancy
_atom_site_symmetry_multiplicity
_atom_site_calc_flag
_atom_site_refinement_flags
Br1 Br 0.3985(3) 0.0000 0.28691(3) 0.0507(5) Uani 1 2 d S
C1 C 0.705(2) 0.0000 0.1431(3) 0.0361(18) Uani 1 2 d S
C2 C 0.517(3) 0.0000 0.2279(3) 0.0385(19) Uani 1 2 d S
N1 N 0.816(3) 0.0000 0.0984(3) 0.045(2) Uani 1 2 d SD
C3 C 0.5662(18) 0.1296(8) 0.2068(2) 0.0419(15) Uani 1 1 d .
C4 C 0.6644(19) 0.1288(7) 0.1640(2) 0.0433(15) Uani 1 1 d .
O1 O 0.4275(15) 0.1279(6) 0.39845(16) 0.0545(14) Uani 1 1 d .
C5 C 0.0000 0.1446(8) 0.5000 0.0284(15) Uani 1 2 d S
O2 O 0.2297(14) 0.3069(5) 0.43550(17) 0.0504(12) Uani 1 1 d .
C6 C 0.1385(14) 0.0759(6) 0.46464(17) 0.0304(11) Uani 1 1 d .
C7 C 0.2684(17) 0.1769(6) 0.43014(19) 0.0373(13) Uani 1 1 d .
H1 H 0.0000 0.233(13) 0.5000 0.05(3) Uiso 1 2 d S
H2 H 0.95(2) 0.071(9) 0.090(3) 0.06(3) Uiso 1 1 d D
H3 H 0.70(2) 0.215(10) 0.152(3) 0.05(2) Uiso 1 1 d .
H6 H 0.537(17) 0.207(8) 0.219(2) 0.028(16) Uiso 1 1 d .
H5 H 0.66(3) 0.0000 0.082(4) 0.03(3) Uiso 1 2 d SD
H4 H 0.43(3) 0.0000 0.397(4) 0.04(3) Uiso 1 2 d S

loop_
_atom_site_aniso_label
_atom_site_aniso_U_11
_atom_site_aniso_U_22
_atom_site_aniso_U_33
_atom_site_aniso_U_23
_atom_site_aniso_U_13
_atom_site_aniso_U_12
Br1 0.0577(9) 0.0576(7) 0.0377(6) 0.000 0.0115(4) 0.000
C1 0.026(5) 0.044(4) 0.039(4) 0.000 0.004(3) 0.000
C2 0.045(6) 0.036(4) 0.035(4) 0.000 0.011(4) 0.000
N1 0.037(6) 0.062(5) 0.037(4) 0.000 0.004(4) 0.000
C3 0.046(5) 0.036(3) 0.043(3) -0.003(3) 0.001(3) 0.000(2)
C4 0.050(4) 0.035(3) 0.045(3) 0.006(3) 0.004(3) -0.007(3)
O1 0.077(4) 0.051(3) 0.037(2) 0.007(2) 0.022(2) -0.004(2)
C5 0.030(5) 0.022(3) 0.033(4) 0.000 -0.004(3) 0.000
O2 0.069(3) 0.032(2) 0.051(3) 0.0120(19) 0.010(2) -0.003(2)
C6 0.032(3) 0.032(3) 0.026(2) 0.003(2) -0.001(2) -0.003(2)
C7 0.042(4) 0.038(3) 0.032(3) 0.011(2) -0.001(2) -0.002(2)

loop_
_atom_type_symbol
_atom_type_description
_atom_type_scat_dispersion_real
_atom_type_scat_dispersion_imag
_atom_type_scat_source
C C 0.0033 0.0016 'International Tables Vol C Tables 4.2.6.8 and 6.1.1.4'
H H 0.0000 0.0000 'International Tables Vol C Tables 4.2.6.8 and 6.1.1.4'
N N 0.0061 0.0033 'International Tables Vol C Tables 4.2.6.8 and 6.1.1.4'
O O 0.0106 0.0060 'International Tables Vol C Tables 4.2.6.8 and 6.1.1.4'
Br Br -0.2901 2.4595 'International Tables Vol C Tables 4.2.6.8 and 6.1.1.4'

loop_
_geom_angle_atom_site_label_1
_geom_angle_atom_site_label_2
_geom_angle_atom_site_label_3
_geom_angle
_geom_angle_site_symmetry_1
_geom_angle_site_symmetry_3
C4 C1 C4 121.9(8) . 6
C4 C1 N1 119.0(4) . .
C4 C1 N1 119.0(4) 6 .
C3 C2 C3 121.2(8) 6 .
C3 C2 Br1 119.4(4) 6 .
C3 C2 Br1 119.4(4) . .
C4 C3 C2 119.1(6) . .
C1 C4 C3 119.3(6) . .
C6 C5 C6 125.0(7) 2_556 .
C5 C6 C6 117.5(4) . 6
C5 C6 C7 114.2(5) . .
C6 C6 C7 128.3(3) 6 .
O2 C7 O1 121.7(6) . .
O2 C7 C6 118.0(6) . .
O1 C7 C6 120.1(5) . .

loop_
_geom_bond_atom_site_label_1
_geom_bond_atom_site_label_2
_geom_bond_distance
_geom_bond_site_symmetry_2
Br1 C2 1.858(9) .
C1 C4 1.357(8) .
C1 C4 1.357(8) 6
C1 N1 1.433(12) .
C2 C3 1.369(8) 6
C2 C3 1.369(8) .
C3 C4 1.363(9) .
O1 C7 1.245(8) .
C5 C6 1.370(6) 2_556
C5 C6 1.370(6) .
O2 C7 1.218(8) .
C6 C6 1.397(11) 6
C6 C7 1.499(7) .
